data_7238762
loop_
_publ_author_name
'Sen, Subhabrata'
'Kamma, Siva R.'
'Gundla, Rambabu'
'Adepally, Uma'
'Kuncha, Santosh'
'Thirnathi, Sridhar'
'Prasad, U. Viplava'

_publ_section_title
;
 A reagent based DOS strategy via Evans chiral auxiliary: highly
 stereoselective Michael reaction towards optically active
 quinolizidinones, piperidinones and pyrrolidinones
;
_journal_issue 7
_journal_name_full 'RSC Advances'
_journal_page_first 2404
_journal_paper_doi 10.1039/c2ra22115b
_journal_volume 3
_journal_year 2013
_chemical_formula_sum 'C27 H25 F N2 O6'
_chemical_formula_weight 492.49
_space_group_IT_number 19
_space_group_name_Hall 'P 2ac 2ab'
_space_group_name_H-M_alt 'P 21 21 21'
_symmetry_cell_setting orthorhombic
_symmetry_space_group_name_H-M 'P 21 21 21'
_atom_sites_solution_hydrogens geom
_atom_sites_solution_primary direct
_atom_sites_solution_secondary difmap
_audit_creation_method SHELXL-97
_cell_angle_alpha 90.00
_cell_angle_beta 90.00
_cell_angle_gamma 90.00
_cell_formula_units_Z 4
_cell_length_a 6.3422(10)
_cell_length_b 9.6502(5)
_cell_length_c 40.630(4)
_cell_measurement_reflns_used 2015
_cell_measurement_temperature 293(2)
_cell_measurement_theta_max 71.5571
_cell_measurement_theta_min 3.2622
_cell_volume 2486.7(5)
_computing_cell_refinement
;
CrysAlisPro, Agilent Technologies,
Version 1.171.35.19 (release 27-10-2011 CrysAlis171 .NET)
(compiled Oct 27 2011,15:02:11)
;
_computing_data_collection
;
CrysAlisPro, Agilent Technologies,
Version 1.171.35.19 (release 27-10-2011 CrysAlis171 .NET)
(compiled Oct 27 2011,15:02:11)
;
_computing_data_reduction
;
CrysAlisPro, Agilent Technologies,
Version 1.171.35.19 (release 27-10-2011 CrysAlis171 .NET)
(compiled Oct 27 2011,15:02:11)
;
_computing_structure_refinement 'SHELXL-97 (Sheldrick, 2008)'
_computing_structure_solution 'SHELXL-97 (Sheldrick, 2008)'
_diffrn_ambient_temperature 293(2)
_diffrn_measured_fraction_theta_full 0.986
_diffrn_measured_fraction_theta_max 0.986
_diffrn_measurement_device_type 'Xcalibur, Eos, Gemini'
_diffrn_measurement_method '\w scans'
_diffrn_radiation_monochromator graphite
_diffrn_radiation_source 'Enhance (Cu) X-ray Source'
_diffrn_radiation_type 'Cu K\a'
_diffrn_radiation_wavelength 1.54184
_diffrn_reflns_av_R_equivalents 0.0197
_diffrn_reflns_av_sigmaI/netI 0.0371
_diffrn_reflns_limit_h_max 4
_diffrn_reflns_limit_h_min -7
_diffrn_reflns_limit_k_max 11
_diffrn_reflns_limit_k_min -11
_diffrn_reflns_limit_l_max 44
_diffrn_reflns_limit_l_min -49
_diffrn_reflns_number 8108
_diffrn_reflns_theta_full 71.67
_diffrn_reflns_theta_max 71.67
_diffrn_reflns_theta_min 4.71
_exptl_absorpt_coefficient_mu 0.822
_exptl_absorpt_correction_T_max 0.9371
_exptl_absorpt_correction_T_min 0.6839
_exptl_absorpt_correction_type multi-scan
_exptl_absorpt_process_details
;
CrysAlisPro, Agilent Technologies,
Version 1.171.35.19 (release 27-10-2011 CrysAlis171 .NET)
(compiled Oct 27 2011,15:02:11)
Empirical absorption correction using spherical harmonics,
implemented in SCALE3 ABSPACK scaling algorithm.
;
_exptl_crystal_colour colorless
_exptl_crystal_density_diffrn 1.315
_exptl_crystal_density_method 'not measured'
_exptl_crystal_description needle
_exptl_crystal_F_000 1032
_exptl_crystal_size_max 0.50
_exptl_crystal_size_mid 0.08
_exptl_crystal_size_min 0.08
_refine_diff_density_max 0.122
_refine_diff_density_min -0.121
_refine_diff_density_rms 0.029
_refine_ls_abs_structure_details 'Flack H D (1983), Acta Cryst. A39, 876-881'
_refine_ls_abs_structure_Flack 0.1(2)
_refine_ls_extinction_coef 0.0025(2)
_refine_ls_extinction_expression Fc^*^=kFc[1+0.001xFc^2^\l^3^/sin(2\q)]^-1/4^
_refine_ls_extinction_method SHELXL
_refine_ls_goodness_of_fit_ref 0.934
_refine_ls_hydrogen_treatment constr
_refine_ls_matrix_type full
_refine_ls_number_parameters 327
_refine_ls_number_reflns 4752
_refine_ls_number_restraints 0
_refine_ls_restrained_S_all 0.934
_refine_ls_R_factor_all 0.0627
_refine_ls_R_factor_gt 0.0453
_refine_ls_shift/su_max 0.001
_refine_ls_shift/su_mean 0.000
_refine_ls_structure_factor_coef Fsqd
_refine_ls_weighting_details 'calc w=1/[\s^2^(Fo^2^)+(0.0505P)^2^+0.4123P] where P=(Fo^2^+2Fc^2^)/3'
_refine_ls_weighting_scheme calc
_refine_ls_wR_factor_gt 0.1046
_refine_ls_wR_factor_ref 0.1163
_reflns_number_gt 3606
_reflns_number_total 4752
_reflns_threshold_expression >2\s(I)
_cod_data_source_file c2ra22115b.txt
_cod_data_source_block epr119
_cod_database_code 7238762

loop_
_symmetry_equiv_pos_as_xyz
'x, y, z'
'-x+1/2, -y, z+1/2'
'x+1/2, -y+1/2, -z'
'-x, y+1/2, -z+1/2'

loop_
_atom_site_label
_atom_site_type_symbol
_atom_site_fract_x
_atom_site_fract_y
_atom_site_fract_z
_atom_site_U_iso_or_equiv
_atom_site_adp_type
_atom_site_occupancy
_atom_site_symmetry_multiplicity
_atom_site_calc_flag
_atom_site_refinement_flags
C2 C 0.7455(4) 1.2070(3) 0.91323(6) 0.0537(6) Uani 1 1 d .
C4 C 0.3894(4) 1.1403(4) 0.91861(7) 0.0691(8) Uani 1 1 d .
H4 H 0.2701 1.1621 0.9042 0.083 Uiso 1 1 calc R
C5 C 0.4437(5) 1.2668(3) 0.93962(8) 0.0782(9) Uani 1 1 d .
H5A H 0.3814 1.3500 0.9304 0.094 Uiso 1 1 calc R
H5B H 0.3925 1.2550 0.9619 0.094 Uiso 1 1 calc R
C6 C 0.5785(4) 1.0613(3) 0.86896(6) 0.0522(6) Uani 1 1 d .
C7 C 0.7708(4) 1.0645(3) 0.84696(6) 0.0487(6) Uani 1 1 d .
H7 H 0.8956 1.0842 0.8604 0.058 Uiso 1 1 calc R
C8 C 0.7985(4) 0.9210(2) 0.83018(6) 0.0504(6) Uani 1 1 d .
H8 H 0.6767 0.9042 0.8159 0.060 Uiso 1 1 calc R
C9 C 0.9965(4) 0.9273(3) 0.80880(7) 0.0600(7) Uani 1 1 d .
H9A H 0.9802 0.9991 0.7923 0.072 Uiso 1 1 calc R
H9B H 1.1172 0.9507 0.8224 0.072 Uiso 1 1 calc R
C10 C 0.8122(4) 0.8038(3) 0.85527(6) 0.0514(6) Uani 1 1 d .
C11 C 0.6593(4) 0.7012(3) 0.85516(6) 0.0565(6) Uani 1 1 d .
H11 H 0.5494 0.7041 0.8400 0.068 Uiso 1 1 calc R
C12 C 0.6720(4) 0.5939(3) 0.87790(7) 0.0623(7) Uani 1 1 d .
C13 C 0.3741(5) 0.4771(3) 0.85540(9) 0.0881(11) Uani 1 1 d .
H13A H 0.2847 0.5573 0.8562 0.132 Uiso 1 1 calc R
H13B H 0.2910 0.3954 0.8591 0.132 Uiso 1 1 calc R
H13C H 0.4406 0.4715 0.8342 0.132 Uiso 1 1 calc R
C14 C 0.8329(5) 0.5905(3) 0.90065(7) 0.0696(8) Uani 1 1 d .
H14 H 0.8394 0.5193 0.9161 0.083 Uiso 1 1 calc R
C15 C 0.9830(5) 0.6920(3) 0.90047(7) 0.0712(8) Uani 1 1 d .
H15 H 1.0919 0.6891 0.9158 0.085 Uiso 1 1 calc R
C16 C 0.9755(4) 0.7990(3) 0.87785(6) 0.0613(7) Uani 1 1 d .
H16 H 1.0792 0.8671 0.8778 0.074 Uiso 1 1 calc R
C17 C 0.7417(4) 1.1811(3) 0.82189(6) 0.0507(6) Uani 1 1 d .
C18 C 0.5785(4) 1.1784(3) 0.79940(6) 0.0633(7) Uani 1 1 d .
H18 H 0.4819 1.1060 0.8000 0.076 Uiso 1 1 calc R
C19 C 0.5558(5) 1.2809(3) 0.77602(7) 0.0760(8) Uani 1 1 d .
H19 H 0.4453 1.2793 0.7610 0.091 Uiso 1 1 calc R
C20 C 0.7017(6) 1.3848(3) 0.77581(7) 0.0728(8) Uani 1 1 d .
C21 C 0.8624(6) 1.3932(3) 0.79738(8) 0.0789(9) Uani 1 1 d .
H21 H 0.9571 1.4667 0.7967 0.095 Uiso 1 1 calc R
C22 C 0.8823(5) 1.2898(3) 0.82055(7) 0.0667(8) Uani 1 1 d .
H22 H 0.9928 1.2934 0.8356 0.080 Uiso 1 1 calc R
C23 C 0.3411(5) 1.0089(4) 0.93841(8) 0.0794(9) Uani 1 1 d .
H23A H 0.2034 1.0193 0.9485 0.095 Uiso 1 1 calc R
H23B H 0.3330 0.9313 0.9233 0.095 Uiso 1 1 calc R
C24 C 0.4985(5) 0.9743(3) 0.96491(7) 0.0656(7) Uani 1 1 d .
C25 C 0.4695(5) 1.0196(4) 0.99699(7) 0.0758(9) Uani 1 1 d .
H25 H 0.3487 1.0693 1.0024 0.091 Uiso 1 1 calc R
C26 C 0.6156(6) 0.9923(4) 1.02082(9) 0.0873(10) Uani 1 1 d .
H26 H 0.5952 1.0248 1.0421 0.105 Uiso 1 1 calc R
C27 C 0.7913(7) 0.9175(4) 1.01336(10) 0.0981(12) Uani 1 1 d .
H27 H 0.8912 0.8994 1.0296 0.118 Uiso 1 1 calc R
C28 C 0.8213(6) 0.8687(4) 0.98183(10) 0.0959(11) Uani 1 1 d .
H28 H 0.9404 0.8166 0.9768 0.115 Uiso 1 1 calc R
C29 C 0.6743(6) 0.8971(3) 0.95770(8) 0.0789(9) Uani 1 1 d .
H29 H 0.6946 0.8639 0.9365 0.095 Uiso 1 1 calc R
F35 F 0.6833(4) 1.4849(2) 0.75218(5) 0.1085(7) Uani 1 1 d .
N3 N 0.5832(3) 1.1301(2) 0.89901(5) 0.0520(5) Uani 1 1 d .
N29 N 1.0341(4) 0.7911(3) 0.79225(6) 0.0703(6) Uani 1 1 d .
O1 O 0.6693(3) 1.2754(2) 0.93915(5) 0.0705(5) Uani 1 1 d .
O30 O 0.9030(4) 0.7515(3) 0.77305(6) 0.1029(8) Uani 1 1 d .
O31 O 1.1918(4) 0.7281(3) 0.79912(6) 0.1053(8) Uani 1 1 d .
O32 O 0.9253(3) 1.2149(2) 0.90500(5) 0.0709(5) Uani 1 1 d .
O33 O 0.4158(3) 1.0057(2) 0.86059(5) 0.0716(6) Uani 1 1 d .
O34 O 0.5293(3) 0.4875(2) 0.87996(6) 0.0901(7) Uani 1 1 d .

loop_
_atom_site_aniso_label
_atom_site_aniso_U_11
_atom_site_aniso_U_22
_atom_site_aniso_U_33
_atom_site_aniso_U_23
_atom_site_aniso_U_13
_atom_site_aniso_U_12
C2 0.0492(13) 0.0525(14) 0.0595(14) -0.0019(13) -0.0062(12) 0.0067(12)
C4 0.0443(14) 0.092(2) 0.0716(18) 0.0107(16) 0.0056(13) 0.0046(14)
C5 0.0790(19) 0.074(2) 0.081(2) 0.0071(17) 0.0244(17) 0.0226(17)
C6 0.0437(12) 0.0573(14) 0.0556(14) 0.0086(12) -0.0070(11) -0.0064(12)
C7 0.0449(12) 0.0521(13) 0.0491(13) 0.0026(11) -0.0092(10) -0.0090(11)
C8 0.0515(13) 0.0488(13) 0.0508(13) 0.0028(11) -0.0095(11) -0.0099(11)
C9 0.0676(16) 0.0543(15) 0.0580(15) 0.0010(12) -0.0016(13) -0.0088(14)
C10 0.0549(13) 0.0479(13) 0.0514(13) 0.0017(11) -0.0039(11) -0.0100(12)
C11 0.0551(13) 0.0545(14) 0.0598(15) 0.0042(12) -0.0109(12) -0.0070(13)
C12 0.0639(15) 0.0492(14) 0.0738(18) 0.0078(13) -0.0067(14) -0.0138(13)
C13 0.078(2) 0.0669(19) 0.119(3) 0.0098(19) -0.025(2) -0.0293(17)
C14 0.0804(18) 0.0573(16) 0.0710(18) 0.0190(14) -0.0172(16) -0.0109(15)
C15 0.0749(18) 0.0665(17) 0.0723(18) 0.0152(15) -0.0253(15) -0.0121(15)
C16 0.0625(15) 0.0571(15) 0.0643(15) 0.0086(13) -0.0126(13) -0.0155(14)
C17 0.0541(13) 0.0487(13) 0.0493(13) -0.0018(10) -0.0018(11) -0.0059(11)
C18 0.0697(15) 0.0574(15) 0.0629(16) 0.0052(13) -0.0137(14) -0.0129(14)
C19 0.093(2) 0.0714(19) 0.0640(17) 0.0073(15) -0.0222(17) 0.0000(19)
C20 0.106(2) 0.0549(16) 0.0571(16) 0.0113(13) 0.0016(17) 0.0041(17)
C21 0.100(2) 0.0577(17) 0.079(2) 0.0095(15) -0.0025(19) -0.0200(17)
C22 0.0752(18) 0.0560(15) 0.0690(17) 0.0054(14) -0.0127(14) -0.0166(15)
C23 0.0611(16) 0.103(2) 0.0743(19) 0.0041(18) 0.0078(16) -0.0239(18)
C24 0.0703(17) 0.0613(16) 0.0651(17) 0.0059(13) 0.0087(14) -0.0204(14)
C25 0.0780(19) 0.081(2) 0.0687(18) 0.0030(16) 0.0158(16) -0.0190(17)
C26 0.103(3) 0.092(3) 0.0669(19) 0.0061(18) 0.003(2) -0.031(2)
C27 0.107(3) 0.096(3) 0.091(3) 0.034(2) -0.016(2) -0.025(2)
C28 0.100(3) 0.076(2) 0.111(3) 0.023(2) 0.009(3) 0.012(2)
C29 0.095(2) 0.0679(19) 0.074(2) 0.0064(16) 0.0106(19) -0.0036(19)
F35 0.164(2) 0.0746(12) 0.0871(13) 0.0326(10) -0.0118(14) -0.0006(14)
N3 0.0394(9) 0.0591(12) 0.0575(12) 0.0035(10) -0.0020(9) 0.0002(9)
N29 0.0857(17) 0.0631(14) 0.0621(14) 0.0037(12) 0.0032(13) 0.0022(15)
O1 0.0789(12) 0.0625(11) 0.0703(12) -0.0117(10) 0.0086(10) 0.0026(10)
O30 0.1163(18) 0.0907(17) 0.1018(18) -0.0340(15) -0.0219(16) -0.0070(16)
O31 0.1149(19) 0.0926(18) 0.1084(19) 0.0010(15) -0.0068(16) 0.0396(17)
O32 0.0449(9) 0.0845(14) 0.0832(13) -0.0243(11) -0.0041(9) -0.0068(10)
O33 0.0504(9) 0.0946(15) 0.0697(12) 0.0011(11) -0.0081(9) -0.0271(11)
O34 0.0950(15) 0.0710(13) 0.1042(16) 0.0292(12) -0.0314(14) -0.0394(13)

loop_
_atom_type_symbol
_atom_type_description
_atom_type_scat_dispersion_real
_atom_type_scat_dispersion_imag
_atom_type_scat_source
C C 0.0181 0.0091 'International Tables Vol C Tables 4.2.6.8 and 6.1.1.4'
H H 0.0000 0.0000 'International Tables Vol C Tables 4.2.6.8 and 6.1.1.4'
N N 0.0311 0.0180 'International Tables Vol C Tables 4.2.6.8 and 6.1.1.4'
O O 0.0492 0.0322 'International Tables Vol C Tables 4.2.6.8 and 6.1.1.4'
F F 0.0727 0.0534 'International Tables Vol C Tables 4.2.6.8 and 6.1.1.4'

loop_
_geom_angle_atom_site_label_1
_geom_angle_atom_site_label_2
_geom_angle_atom_site_label_3
_geom_angle
O32 C2 O1 122.4(2)
O32 C2 N3 128.7(2)
O1 C2 N3 108.9(2)
N3 C4 C23 113.4(3)
N3 C4 C5 99.7(2)
C23 C4 C5 114.4(2)
N3 C4 H4 109.7
C23 C4 H4 109.7
C5 C4 H4 109.7
O1 C5 C4 105.3(2)
O1 C5 H5A 110.7
C4 C5 H5A 110.7
O1 C5 H5B 110.7
C4 C5 H5B 110.7
H5A C5 H5B 108.8
O33 C6 N3 118.4(2)
O33 C6 C7 122.0(2)
N3 C6 C7 119.5(2)
C6 C7 C17 108.2(2)
C6 C7 C8 109.4(2)
C17 C7 C8 112.16(19)
C6 C7 H7 109.0
C17 C7 H7 109.0
C8 C7 H7 109.0
C10 C8 C9 111.3(2)
C10 C8 C7 111.96(19)
C9 C8 C7 107.87(19)
C10 C8 H8 108.5
C9 C8 H8 108.5
C7 C8 H8 108.5
N29 C9 C8 110.6(2)
N29 C9 H9A 109.5
C8 C9 H9A 109.5
N29 C9 H9B 109.5
C8 C9 H9B 109.5
H9A C9 H9B 108.1
C11 C10 C16 120.1(2)
C11 C10 C8 119.2(2)
C16 C10 C8 120.7(2)
C10 C11 C12 119.3(2)
C10 C11 H11 120.4
C12 C11 H11 120.3
O34 C12 C14 115.5(2)
O34 C12 C11 124.1(2)
C14 C12 C11 120.4(2)
O34 C13 H13A 109.5
O34 C13 H13B 109.5
H13A C13 H13B 109.5
O34 C13 H13C 109.5
H13A C13 H13C 109.5
H13B C13 H13C 109.5
C15 C14 C12 119.7(3)
C15 C14 H14 120.2
C12 C14 H14 120.2
C14 C15 C16 121.0(3)
C14 C15 H15 119.5
C16 C15 H15 119.5
C10 C16 C15 119.4(2)
C10 C16 H16 120.3
C15 C16 H16 120.3
C22 C17 C18 118.2(2)
C22 C17 C7 120.6(2)
C18 C17 C7 121.2(2)
C17 C18 C19 121.4(3)
C17 C18 H18 119.3
C19 C18 H18 119.3
C20 C19 C18 117.4(3)
C20 C19 H19 121.3
C18 C19 H19 121.3
C21 C20 C19 123.6(3)
C21 C20 F35 118.6(3)
C19 C20 F35 117.8(3)
C20 C21 C22 118.1(3)
C20 C21 H21 121.0
C22 C21 H21 121.0
C17 C22 C21 121.3(3)
C17 C22 H22 119.4
C21 C22 H22 119.4
C24 C23 C4 115.2(2)
C24 C23 H23A 108.5
C4 C23 H23A 108.5
C24 C23 H23B 108.5
C4 C23 H23B 108.5
H23A C23 H23B 107.5
C29 C24 C25 118.6(3)
C29 C24 C23 120.4(3)
C25 C24 C23 120.9(3)
C26 C25 C24 121.0(3)
C26 C25 H25 119.5
C24 C25 H25 119.5
C25 C26 C27 120.0(4)
C25 C26 H26 120.0
C27 C26 H26 120.0
C28 C27 C26 120.1(4)
C28 C27 H27 120.0
C26 C27 H27 120.0
C29 C28 C27 119.9(4)
C29 C28 H28 120.0
C27 C28 H28 120.0
C28 C29 C24 120.3(3)
C28 C29 H29 119.8
C24 C29 H29 119.8
C6 N3 C2 129.3(2)
C6 N3 C4 119.4(2)
C2 N3 C4 110.9(2)
O30 N29 O31 124.4(3)
O30 N29 C9 117.4(3)
O31 N29 C9 118.2(3)
C2 O1 C5 110.1(2)
C12 O34 C13 118.2(2)

loop_
_geom_bond_atom_site_label_1
_geom_bond_atom_site_label_2
_geom_bond_distance
C2 O32 1.191(3)
C2 O1 1.334(3)
C2 N3 1.394(3)
C4 N3 1.468(3)
C4 C23 1.533(4)
C4 C5 1.528(4)
C4 H4 0.9800
C5 O1 1.434(3)
C5 H5A 0.9700
C5 H5B 0.9700
C6 O33 1.212(3)
C6 N3 1.390(3)
C6 C7 1.512(3)
C7 C17 1.529(3)
C7 C8 1.554(3)
C7 H7 0.9800
C8 C10 1.525(3)
C8 C9 1.528(3)
C8 H8 0.9800
C9 N29 1.496(4)
C9 H9A 0.9700
C9 H9B 0.9700
C10 C11 1.386(3)
C10 C16 1.384(3)
C11 C12 1.390(4)
C11 H11 0.9300
C12 O34 1.371(3)
C12 C14 1.377(4)
C13 O34 1.405(3)
C13 H13A 0.9600
C13 H13B 0.9600
C13 H13C 0.9600
C14 C15 1.366(4)
C14 H14 0.9300
C15 C16 1.383(4)
C15 H15 0.9300
C16 H16 0.9300
C17 C22 1.378(4)
C17 C18 1.381(3)
C18 C19 1.379(4)
C18 H18 0.9300
C19 C20 1.365(4)
C19 H19 0.9300
C20 C21 1.346(4)
C20 F35 1.366(3)
C21 C22 1.378(4)
C21 H21 0.9300
C22 H22 0.9300
C23 C24 1.506(4)
C23 H23A 0.9700
C23 H23B 0.9700
C24 C29 1.372(4)
C24 C25 1.387(4)
C25 C26 1.366(4)
C25 H25 0.9300
C26 C27 1.362(5)
C26 H26 0.9300
C27 C28 1.378(5)
C27 H27 0.9300
C28 C29 1.380(5)
C28 H28 0.9300
C29 H29 0.9300
N29 O30 1.203(3)
N29 O31 1.203(3)
